data_4070516
loop_
_publ_author_name
'Begum, Noorjahan'
'Hyder, Md. Iqbal'
'Hassan, Mohammad R.'
'Kabir, Shariff E.'
'Bennett, Dennis W.'
'Haworth, Daniel T.'
'Siddiquee, Tasneem A.'
'Rokhsana, Dalia'
'Sharmin, Ayesha'
'Rosenberg, Edward'

_publ_section_title
;
 Facile E&#x2212;E and E&#x2212;C Bond Activation of PhEEPh (E = Te, Se,
 S) by Ruthenium Carbonyl Clusters: Formation of Di- and Triruthenium
 Complexes Bearing Bridging dppm and Phenylchalcogenide and Capping
 Chalcogenido Ligands
;
_journal_issue 7
_journal_name_full Organometallics
_journal_page_first 1550
_journal_paper_doi 10.1021/om701042s
_journal_volume 27
_journal_year 2008
_chemical_formula_sum 'C56 H42 O7 P2 Ru3 Te4'
_chemical_formula_weight 1702.45
_chemical_name_systematic
;
 ?
;
_space_group_IT_number 14
_symmetry_space_group_name_Hall '-P 2ybc'
_symmetry_space_group_name_H-M 'P 1 21/c 1'
_atom_sites_solution_hydrogens geom
_atom_sites_solution_primary direct
_atom_sites_solution_secondary difmap
_audit_conform_dict_location ftp://ftp.iucr.org/pub/cif_core.dic
_audit_conform_dict_name cif_core.dic
_audit_conform_dict_version 2.2
_audit_creation_date 2004-08-10T09:50:24-00:00
_audit_creation_method 'WinGX routine CIF_UPDATE'
_cell_angle_alpha 90
_cell_angle_beta 103.01(2)
_cell_angle_gamma 90
_cell_formula_units_Z 4
_cell_length_a 14.324(4)
_cell_length_b 20.600(5)
_cell_length_c 20.514(3)
_cell_measurement_temperature 296(2)
_cell_volume 5898(2)
_computing_structure_refinement 'SHELXL-97 (Sheldrick, 1997)'
_diffrn_ambient_temperature 296(2)
_diffrn_measured_fraction_theta_full 0.996
_diffrn_measured_fraction_theta_max 0.996
_diffrn_radiation_monochromator graphite
_diffrn_radiation_type MoK\a
_diffrn_radiation_wavelength 0.71073
_diffrn_reflns_av_R_equivalents 0.0263
_diffrn_reflns_av_unetI/netI 0.0396
_diffrn_reflns_limit_h_max 15
_diffrn_reflns_limit_h_min -1
_diffrn_reflns_limit_k_max 22
_diffrn_reflns_limit_k_min -1
_diffrn_reflns_limit_l_max 21
_diffrn_reflns_limit_l_min -22
_diffrn_reflns_number 9339
_diffrn_reflns_theta_full 22.49
_diffrn_reflns_theta_max 22.49
_diffrn_reflns_theta_min 1.76
_exptl_absorpt_coefficient_mu 2.8
_exptl_absorpt_correction_type none
_exptl_crystal_density_diffrn 1.917
_exptl_crystal_density_method 'not measured'
_exptl_crystal_F_000 3216
_exptl_crystal_size_max 0.44
_exptl_crystal_size_mid 0.13
_exptl_crystal_size_min 0.13
_refine_diff_density_max 4.994
_refine_diff_density_min -0.781
_refine_diff_density_rms 0.182
_refine_ls_extinction_method none
_refine_ls_goodness_of_fit_ref 1.062
_refine_ls_hydrogen_treatment mixed
_refine_ls_matrix_type full
_refine_ls_number_parameters 649
_refine_ls_number_reflns 7671
_refine_ls_number_restraints 0
_refine_ls_restrained_S_all 1.062
_refine_ls_R_factor_all 0.061
_refine_ls_R_factor_gt 0.0477
_refine_ls_shift/su_max 0.019
_refine_ls_shift/su_mean 0.003
_refine_ls_structure_factor_coef Fsqd
_refine_ls_weighting_details 'calc w=1/[\s^2^(Fo^2^)+(0.0786P)^2^+76.0518P] where P=(Fo^2^+2Fc^2^)/3'
_refine_ls_weighting_scheme calc
_refine_ls_wR_factor_gt 0.1467
_refine_ls_wR_factor_ref 0.1559
_reflns_number_gt 6271
_reflns_number_total 7671
_reflns_threshold_expression >2sigma(I)
_cod_data_source_file cif_compound_4.cif
_cod_data_source_block Compound_4
_cod_original_formula_sum 'C44.80 H33.60 Cl0 O5.60 P1.60 Ru2.40 Te3.20'
_cod_database_code 4070516

loop_
_symmetry_equiv_pos_as_xyz
'x, y, z'
'-x, y+1/2, -z+1/2'
'-x, -y, -z'
'x, -y-1/2, z-1/2'

loop_
_atom_site_label
_atom_site_type_symbol
_atom_site_fract_x
_atom_site_fract_y
_atom_site_fract_z
_atom_site_U_iso_or_equiv
_atom_site_adp_type
_atom_site_occupancy
_atom_site_symmetry_multiplicity
_atom_site_calc_flag
_atom_site_refinement_flags
O38 O -0.0701(7) 0.1125(5) 0.5770(5) 0.062(3) Uani 1 1 d .
C1 C 0.0969(8) 0.1719(6) 0.8233(5) 0.034(3) Uani 1 1 d .
H1A H 0.0432 0.1429 0.822 0.041 Uiso 1 1 calc R
H1B H 0.0839 0.2111 0.8459 0.041 Uiso 1 1 calc R
O22 O 0.5613(7) -0.0113(6) 0.7747(6) 0.074(3) Uani 1 1 d .
C39 C -0.0377(9) 0.0375(5) 0.7770(7) 0.042(3) Uani 1 1 d .
C22 C 0.4875(10) -0.0093(6) 0.7389(7) 0.047(3) Uani 1 1 d .
O37 O 0.1983(7) 0.2120(5) 0.5748(5) 0.062(3) Uani 1 1 d .
O14 O 0.4548(8) 0.0422(6) 0.9248(6) 0.084(4) Uani 1 1 d .
C51 C 0.1615(9) 0.2721(6) 0.7483(6) 0.039(3) Uani 1 1 d .
C13 C 0.3771(9) 0.2031(7) 0.8849(7) 0.049(3) Uani 1 1 d .
H13 H 0.3978 0.1685 0.8626 0.059 Uiso 1 1 calc R
C52 C 0.2508(9) 0.2801(6) 0.7347(7) 0.047(3) Uani 1 1 d .
H52 H 0.2787 0.246 0.7162 0.056 Uiso 1 1 calc R
C8 C 0.2894(9) 0.2012(6) 0.8995(6) 0.038(3) Uani 1 1 d .
C31 C 0.1057(8) -0.0656(6) 0.5880(6) 0.041(3) Uani 1 1 d .
C56 C 0.1199(10) 0.3238(7) 0.7744(7) 0.052(4) Uani 1 1 d .
H56 H 0.0595 0.319 0.7834 0.063 Uiso 1 1 calc R
C2 C 0.1651(10) 0.1255(6) 0.9569(6) 0.044(3) Uani 1 1 d .
C25 C 0.5173(10) 0.0552(6) 0.5991(6) 0.045(3) Uani 1 1 d .
C10 C 0.3222(11) 0.3066(7) 0.9521(7) 0.054(4) Uani 1 1 d .
H10 H 0.3025 0.3414 0.9745 0.065 Uiso 1 1 calc R
O15 O 0.1842(9) -0.0496(6) 0.9422(6) 0.082(3) Uani 1 1 d .
C7 C 0.2355(11) 0.1080(7) 1.0132(6) 0.056(4) Uani 1 1 d .
H7 H 0.2977 0.1001 1.0087 0.067 Uiso 1 1 calc R
C9 C 0.2624(10) 0.2527(7) 0.9339(6) 0.051(3) Uani 1 1 d .
H9 H 0.2032 0.2516 0.9454 0.061 Uiso 1 1 calc R
C3 C 0.0726(11) 0.1366(7) 0.9654(7) 0.054(4) Uani 1 1 d .
H3 H 0.0234 0.1465 0.9287 0.064 Uiso 1 1 calc R
C14 C 0.3793(10) 0.0386(7) 0.8923(7) 0.051(3) Uani 1 1 d .
C37 C 0.1756(8) 0.1749(6) 0.6095(6) 0.039(3) Uani 1 1 d .
C45 C -0.0268(8) 0.2242(6) 0.7076(6) 0.038(3) Uani 1 1 d .
C44 C -0.0406(10) 0.0316(7) 0.8446(7) 0.051(3) Uani 1 1 d .
H44 H 0.0148 0.0221 0.8766 0.061 Uiso 1 1 calc R
C50 C -0.0997(10) 0.2132(7) 0.7404(8) 0.060(4) Uani 1 1 d .
H50 H -0.0871 0.1917 0.7812 0.073 Uiso 1 1 calc R
C16 C 0.4073(9) -0.1291(6) 0.8277(7) 0.047(3) Uani 1 1 d .
C33 C -0.0507(11) -0.1147(8) 0.5619(8) 0.066(4) Uani 1 1 d .
H33 H -0.117 -0.1105 0.5501 0.079 Uiso 1 1 calc R
C5 C 0.1246(16) 0.1169(8) 1.0822(8) 0.077(5) Uani 1 1 d .
H5 H 0.111 0.1156 1.1245 0.092 Uiso 1 1 calc R
C11 C 0.4080(11) 0.3074(7) 0.9368(7) 0.060(4) Uani 1 1 d .
H11 H 0.4487 0.3426 0.9491 0.072 Uiso 1 1 calc R
C32 C 0.0075(10) -0.0600(7) 0.5731(7) 0.055(4) Uani 1 1 d .
H32 H -0.0204 -0.019 0.5705 0.066 Uiso 1 1 calc R
C6 C 0.2145(17) 0.1025(9) 1.0749(8) 0.086(6) Uani 1 1 d .
H6 H 0.2613 0.089 1.1115 0.104 Uiso 1 1 calc R
C54 C 0.2561(11) 0.3888(7) 0.7742(7) 0.060(4) Uani 1 1 d .
H54 H 0.2888 0.428 0.7831 0.072 Uiso 1 1 calc R
C55 C 0.1682(12) 0.3830(6) 0.7871(7) 0.057(4) Uani 1 1 d .
H55 H 0.14 0.4179 0.8041 0.068 Uiso 1 1 calc R
C41 C -0.2087(10) 0.0603(8) 0.7516(9) 0.067(4) Uani 1 1 d .
H41 H -0.2645 0.0708 0.7204 0.081 Uiso 1 1 calc R
C12 C 0.4358(11) 0.2565(7) 0.9030(7) 0.061(4) Uani 1 1 d .
H12 H 0.4953 0.2577 0.892 0.073 Uiso 1 1 calc R
C26 C 0.5638(11) -0.0007(8) 0.5916(9) 0.068(4) Uani 1 1 d .
H26 H 0.5369 -0.0403 0.5994 0.081 Uiso 1 1 calc R
C47 C -0.1357(12) 0.2802(8) 0.6204(9) 0.075(5) Uani 1 1 d .
H47 H -0.1453 0.3041 0.581 0.09 Uiso 1 1 calc R
C40 C -0.1224(9) 0.0515(7) 0.7313(8) 0.055(4) Uani 1 1 d .
H40 H -0.122 0.055 0.6862 0.066 Uiso 1 1 calc R
C28 C 0.6912(11) 0.0550(9) 0.5616(8) 0.069(5) Uani 1 1 d .
H28 H 0.7491 0.0544 0.5482 0.083 Uiso 1 1 calc R
C42 C -0.2100(12) 0.0534(8) 0.8162(10) 0.076(5) Uani 1 1 d .
H42 H -0.2676 0.0577 0.8296 0.091 Uiso 1 1 calc R
C43 C -0.1271(12) 0.0401(8) 0.8631(9) 0.069(4) Uani 1 1 d .
H43 H -0.1293 0.0367 0.9079 0.083 Uiso 1 1 calc R
C53 C 0.2988(10) 0.3378(6) 0.7482(8) 0.056(4) Uani 1 1 d .
H53 H 0.3596 0.3427 0.7398 0.067 Uiso 1 1 calc R
C21 C 0.4444(11) -0.1769(8) 0.7936(8) 0.068(4) Uani 1 1 d .
H21 H 0.4233 -0.1802 0.7474 0.081 Uiso 1 1 calc R
C30 C 0.5610(11) 0.1129(7) 0.5884(8) 0.066(4) Uani 1 1 d .
H30 H 0.5314 0.1522 0.5937 0.079 Uiso 1 1 calc R
C29 C 0.6479(11) 0.1130(9) 0.5700(9) 0.075(5) Uani 1 1 d .
H29 H 0.677 0.152 0.5633 0.09 Uiso 1 1 calc R
C17 C 0.4380(11) -0.1257(7) 0.8958(7) 0.065(4) Uani 1 1 d .
H17 H 0.4122 -0.0948 0.9197 0.078 Uiso 1 1 calc R
C46 C -0.0480(10) 0.2568(8) 0.6476(7) 0.061(4) Uani 1 1 d .
H46 H 0.0005 0.2629 0.6248 0.074 Uiso 1 1 calc R
C48 C -0.2121(12) 0.2693(8) 0.6503(9) 0.074(5) Uani 1 1 d .
H48 H -0.2733 0.2841 0.6306 0.088 Uiso 1 1 calc R
C20 C 0.5126(14) -0.2198(9) 0.8274(14) 0.102(8) Uani 1 1 d .
H20 H 0.5368 -0.2521 0.8042 0.123 Uiso 1 1 calc R
C27 C 0.6496(12) 0.0000(8) 0.5728(9) 0.075(5) Uani 1 1 d .
H27 H 0.6794 -0.0392 0.5678 0.09 Uiso 1 1 calc R
C35 C 0.0896(13) -0.1808(8) 0.5868(10) 0.087(6) Uani 1 1 d .
H35 H 0.118 -0.2216 0.5925 0.104 Uiso 1 1 calc R
C4 C 0.0546(13) 0.1330(8) 1.0280(8) 0.067(4) Uani 1 1 d .
H4 H -0.0068 0.1417 1.0336 0.081 Uiso 1 1 calc R
C49 C -0.1942(12) 0.2351(9) 0.7113(11) 0.088(6) Uani 1 1 d .
H49 H -0.2438 0.2268 0.7325 0.105 Uiso 1 1 calc R
C34 C -0.0085(13) -0.1758(9) 0.5684(9) 0.082(5) Uani 1 1 d .
H34 H -0.0463 -0.2129 0.5604 0.098 Uiso 1 1 calc R
C18 C 0.5087(15) -0.1688(10) 0.9295(10) 0.092(7) Uani 1 1 d .
H18 H 0.5301 -0.1652 0.9756 0.11 Uiso 1 1 calc R
C19 C 0.5454(14) -0.2139(11) 0.8980(13) 0.100(7) Uani 1 1 d .
H19 H 0.5922 -0.2418 0.9214 0.12 Uiso 1 1 calc R
Te1 Te 0.08885(5) 0.01613(4) 0.74273(4) 0.0338(2) Uani 1 1 d .
Te2 Te 0.31326(5) 0.09965(4) 0.74061(4) 0.0321(2) Uani 1 1 d .
Te3 Te 0.19632(6) 0.01830(4) 0.59158(4) 0.0355(2) Uani 1 1 d .
Ru1 Ru 0.13094(6) 0.11340(4) 0.66422(4) 0.0298(3) Uani 1 1 d .
Te4 Te 0.29080(5) -0.07410(4) 0.77097(4) 0.0357(2) Uani 1 1 d .
Ru6 Ru 0.25335(7) 0.03325(5) 0.83982(5) 0.0327(3) Uani 1 1 d .
Ru7 Ru 0.36816(7) -0.00621(5) 0.67782(5) 0.0338(3) Uani 1 1 d .
P8 P 0.0957(2) 0.19438(14) 0.73668(15) 0.0313(7) Uani 1 1 d .
P9 P 0.2037(2) 0.13314(15) 0.87744(15) 0.0336(7) Uani 1 1 d .
C15 C 0.2090(10) -0.0180(7) 0.9031(7) 0.049(3) Uani 1 1 d .
C36 C 0.1466(10) -0.1261(7) 0.5969(8) 0.060(4) Uani 1 1 d .
H36 H 0.2129 -0.1302 0.6097 0.071 Uiso 1 1 calc R
C38 C 0.0052(8) 0.1125(6) 0.6106(6) 0.036(3) Uani 1 1 d .
O24 O 0.3698(7) 0.1063(5) 0.5924(5) 0.068(3) Uani 1 1 d .
O23 O 0.4013(8) -0.1306(5) 0.6073(6) 0.075(3) Uani 1 1 d .
C24 C 0.4177(9) 0.0585(6) 0.6154(6) 0.044(3) Uani 1 1 d .
C23 C 0.3898(10) -0.0827(7) 0.6327(7) 0.049(3) Uani 1 1 d .

loop_
_atom_site_aniso_label
_atom_site_aniso_U_11
_atom_site_aniso_U_22
_atom_site_aniso_U_33
_atom_site_aniso_U_23
_atom_site_aniso_U_13
_atom_site_aniso_U_12
O38 0.044(6) 0.080(7) 0.056(6) -0.008(5) -0.003(5) 0.000(5)
C1 0.036(7) 0.033(7) 0.034(6) -0.005(5) 0.011(5) -0.002(5)
O22 0.038(6) 0.094(9) 0.083(8) 0.007(6) 0.000(6) 0.010(6)
C39 0.044(8) 0.023(6) 0.063(9) -0.005(6) 0.021(7) -0.010(6)
C22 0.039(8) 0.046(8) 0.056(8) 0.002(7) 0.014(7) 0.008(6)
O37 0.083(7) 0.049(6) 0.061(6) 0.014(5) 0.031(6) -0.004(5)
O14 0.059(7) 0.077(8) 0.096(9) -0.002(7) -0.028(7) -0.003(6)
C51 0.048(8) 0.028(7) 0.039(7) 0.001(5) 0.004(6) 0.005(6)
C13 0.044(8) 0.056(9) 0.049(8) -0.003(7) 0.014(6) -0.015(7)
C52 0.050(8) 0.035(7) 0.056(8) 0.007(6) 0.013(7) -0.004(6)
C8 0.046(8) 0.033(7) 0.031(6) 0.002(5) 0.003(6) -0.011(6)
C31 0.034(7) 0.051(8) 0.034(7) -0.009(6) 0.000(5) -0.006(6)
C56 0.061(9) 0.050(9) 0.050(8) 0.000(7) 0.021(7) 0.000(7)
C2 0.065(9) 0.033(7) 0.035(7) 0.001(6) 0.014(7) -0.012(6)
C25 0.058(8) 0.049(8) 0.030(7) 0.002(6) 0.017(6) 0.000(7)
C10 0.070(10) 0.042(8) 0.050(8) -0.016(7) 0.011(7) -0.008(7)
O15 0.115(10) 0.066(7) 0.071(7) 0.030(6) 0.035(7) -0.013(7)
C7 0.076(10) 0.057(9) 0.041(8) 0.004(7) 0.025(7) -0.005(8)
C9 0.054(8) 0.049(8) 0.048(8) -0.018(7) 0.010(7) -0.014(7)
C3 0.065(10) 0.053(9) 0.051(9) -0.009(7) 0.030(7) -0.007(7)
C14 0.046(9) 0.048(8) 0.052(8) -0.005(7) -0.002(7) 0.004(7)
C37 0.036(7) 0.044(8) 0.036(7) 0.001(6) 0.007(6) 0.009(6)
C45 0.031(7) 0.038(7) 0.048(8) -0.008(6) 0.012(6) -0.004(5)
C44 0.051(8) 0.055(9) 0.048(8) 0.004(7) 0.015(7) -0.015(7)
C50 0.051(9) 0.062(10) 0.065(10) -0.004(8) 0.006(7) 0.019(8)
C16 0.041(8) 0.036(7) 0.064(9) 0.018(7) 0.009(7) 0.005(6)
C33 0.044(9) 0.084(12) 0.062(10) 0.003(9) -0.004(7) -0.013(9)
C5 0.118(16) 0.071(11) 0.051(10) 0.010(8) 0.040(11) -0.002(11)
C11 0.069(11) 0.060(10) 0.048(8) -0.012(8) 0.007(8) -0.038(8)
C32 0.049(9) 0.064(10) 0.049(8) -0.012(7) 0.005(7) -0.002(8)
C6 0.134(18) 0.081(13) 0.040(9) 0.010(8) 0.012(10) 0.002(12)
C54 0.072(11) 0.050(9) 0.058(9) -0.006(7) 0.013(8) -0.022(8)
C55 0.083(11) 0.023(7) 0.065(9) -0.004(6) 0.020(8) -0.006(7)
C41 0.041(8) 0.079(12) 0.082(12) 0.000(9) 0.014(8) 0.000(8)
C12 0.055(9) 0.069(10) 0.062(9) -0.016(8) 0.023(7) -0.030(8)
C26 0.062(10) 0.051(9) 0.101(13) -0.010(9) 0.042(9) -0.011(8)
C47 0.075(12) 0.063(10) 0.078(11) 0.014(9) 0.000(9) 0.027(9)
C40 0.043(8) 0.054(9) 0.064(9) 0.006(7) 0.005(7) 0.008(7)
C28 0.055(10) 0.095(14) 0.059(10) -0.010(9) 0.018(8) 0.005(10)
C42 0.051(10) 0.071(11) 0.119(16) -0.015(11) 0.049(11) -0.003(8)
C43 0.070(11) 0.077(11) 0.070(11) 0.004(9) 0.036(9) -0.009(9)
C53 0.049(8) 0.039(8) 0.081(10) -0.007(7) 0.018(8) -0.010(7)
C21 0.074(11) 0.058(10) 0.069(10) 0.025(8) 0.010(8) 0.017(9)
C30 0.072(11) 0.051(9) 0.081(11) 0.002(8) 0.032(9) 0.001(8)
C29 0.057(10) 0.079(12) 0.095(13) -0.004(10) 0.033(9) -0.022(9)
C17 0.077(11) 0.053(9) 0.054(9) 0.007(8) -0.008(8) -0.009(8)
C46 0.044(8) 0.069(10) 0.067(10) 0.014(8) 0.004(7) 0.017(8)
C48 0.052(10) 0.069(11) 0.090(13) -0.018(10) -0.006(9) 0.028(9)
C20 0.084(13) 0.055(11) 0.19(2) 0.055(14) 0.070(15) 0.026(10)
C27 0.061(11) 0.059(11) 0.118(15) -0.008(10) 0.045(10) 0.003(9)
C35 0.084(13) 0.051(10) 0.108(15) 0.006(10) -0.016(11) 0.006(10)
C4 0.088(12) 0.060(10) 0.067(11) -0.003(8) 0.043(10) -0.004(9)
C49 0.057(11) 0.090(14) 0.123(16) 0.006(12) 0.033(11) 0.021(10)
C34 0.078(13) 0.068(12) 0.090(13) 0.014(10) 0.000(10) -0.022(10)
C18 0.096(15) 0.081(14) 0.069(12) 0.035(11) -0.041(11) -0.007(12)
C19 0.077(14) 0.080(15) 0.13(2) 0.057(15) -0.013(13) 0.003(11)
Te1 0.0353(5) 0.0296(4) 0.0354(4) -0.0017(3) 0.0056(3) -0.0011(3)
Te2 0.0310(4) 0.0306(4) 0.0335(4) 0.0009(3) 0.0047(3) -0.0013(3)
Te3 0.0353(5) 0.0378(5) 0.0322(4) -0.0030(3) 0.0050(3) 0.0054(4)
Ru1 0.0292(5) 0.0300(5) 0.0294(5) 0.0002(4) 0.0050(4) 0.0023(4)
Te4 0.0361(4) 0.0309(4) 0.0380(4) 0.0031(3) 0.0042(3) 0.0030(3)
Ru6 0.0359(6) 0.0310(5) 0.0298(5) 0.0014(4) 0.0045(4) -0.0019(4)
Ru7 0.0311(5) 0.0338(6) 0.0363(5) 0.0033(4) 0.0074(4) 0.0056(4)
P8 0.0332(16) 0.0264(16) 0.0347(16) 0.0006(13) 0.0079(13) 0.0001(13)
P9 0.0372(17) 0.0333(17) 0.0303(16) -0.0019(13) 0.0076(13) -0.0058(14)
C15 0.060(9) 0.043(8) 0.043(8) -0.001(7) 0.007(7) -0.009(7)
C36 0.043(8) 0.047(9) 0.080(11) -0.004(8) -0.005(7) 0.002(7)
C38 0.029(7) 0.048(8) 0.030(6) 0.000(6) 0.006(6) 0.004(6)
O24 0.069(7) 0.057(6) 0.086(8) 0.035(6) 0.037(6) 0.026(6)
O23 0.079(8) 0.053(7) 0.101(9) -0.015(6) 0.040(7) 0.013(6)
C24 0.042(7) 0.042(8) 0.047(8) -0.001(6) 0.010(6) 0.002(6)
C23 0.048(8) 0.047(9) 0.057(8) 0.004(7) 0.022(7) 0.004(7)

loop_
_atom_type_symbol
_atom_type_description
_atom_type_scat_dispersion_real
_atom_type_scat_dispersion_imag
_atom_type_scat_source
C C 0.0033 0.0016 'International Tables Vol C Tables 4.2.6.8 and 6.1.1.4'
H H 0 0 'International Tables Vol C Tables 4.2.6.8 and 6.1.1.4'
O O 0.0106 0.006 'International Tables Vol C Tables 4.2.6.8 and 6.1.1.4'
P P 0.1023 0.0942 'International Tables Vol C Tables 4.2.6.8 and 6.1.1.4'
Te Te -0.5308 1.6751 'International Tables Vol C Tables 4.2.6.8 and 6.1.1.4'
Ru Ru -1.2594 0.8363 'International Tables Vol C Tables 4.2.6.8 and 6.1.1.4'
Cl Cl 0.1484 0.1585 'International Tables Vol C Tables 4.2.6.8 and 6.1.1.4'

loop_
_geom_angle_atom_site_label_1
_geom_angle_atom_site_label_2
_geom_angle_atom_site_label_3
_geom_angle
P8 C1 P9 121.0(6)
C44 C39 C40 118.1(12)
C44 C39 Te1 121.6(10)
C40 C39 Te1 120.0(10)
O22 C22 Ru7 178.1(12)
C52 C51 C56 119.0(12)
C52 C51 P8 123.2(9)
C56 C51 P8 117.7(10)
C8 C13 C12 120.0(14)
C51 C52 C53 120.6(13)
C13 C8 C9 118.2(12)
C13 C8 P9 124.4(10)
C9 C8 P9 117.4(10)
C36 C31 C32 119.4(13)
C36 C31 Te3 119.2(9)
C32 C31 Te3 121.3(10)
C51 C56 C55 120.3(13)
C7 C2 C3 118.0(12)
C7 C2 P9 116.7(10)
C3 C2 P9 125.3(10)
C26 C25 C30 117.5(13)
C26 C25 C24 124.5(12)
C30 C25 C24 118.0(12)
C11 C10 C9 119.2(14)
C6 C7 C2 121.1(16)
C8 C9 C10 121.4(13)
C4 C3 C2 119.5(15)
O14 C14 Ru6 178.8(14)
O37 C37 Ru1 176.9(11)
C46 C45 C50 118.5(12)
C46 C45 P8 117.3(10)
C50 C45 P8 124.2(10)
C43 C44 C39 119.1(14)
C45 C50 C49 119.7(15)
C17 C16 C21 118.8(13)
C17 C16 Te4 124.1(11)
C21 C16 Te4 116.5(10)
C34 C33 C32 119.2(14)
C6 C5 C4 120.2(15)
C10 C11 C12 119.9(13)
C31 C32 C33 120.9(14)
C5 C6 C7 119.6(17)
C55 C54 C53 121.5(13)
C54 C55 C56 119.0(14)
C42 C41 C40 119.3(15)
C11 C12 C13 121.2(13)
C25 C26 C27 121.2(14)
C46 C47 C48 120.9(16)
C41 C40 C39 121.6(14)
C27 C28 C29 119.2(15)
C41 C42 C43 120.8(14)
C42 C43 C44 121.2(15)
C54 C53 C52 119.5(13)
C16 C21 C20 120.7(17)
C29 C30 C25 120.7(15)
C28 C29 C30 119.7(16)
C16 C17 C18 119.9(17)
C47 C46 C45 123.0(15)
C47 C48 C49 118.0(15)
C21 C20 C19 119(2)
C28 C27 C26 121.8(16)
C36 C35 C34 120.9(16)
C5 C4 C3 121.4(16)
C48 C49 C50 119.8(16)
C35 C34 C33 119.3(16)
C19 C18 C17 122.1(18)
C18 C19 C20 119.1(18)
C39 Te1 Ru1 111.1(3)
C39 Te1 Ru6 112.9(4)
Ru1 Te1 Ru6 93.81(4)
Ru7 Te2 Ru1 98.69(4)
Ru7 Te2 Ru6 97.06(4)
Ru1 Te2 Ru6 93.36(4)
C31 Te3 Ru7 108.8(3)
C31 Te3 Ru1 108.3(3)
Ru7 Te3 Ru1 98.49(4)
C38 Ru1 C37 93.8(5)
C38 Ru1 P8 93.6(4)
C37 Ru1 P8 92.8(4)
C38 Ru1 Te1 91.6(4)
C37 Ru1 Te1 172.3(3)
P8 Ru1 Te1 92.31(8)
C38 Ru1 Te2 173.5(4)
C37 Ru1 Te2 90.1(4)
P8 Ru1 Te2 91.39(8)
Te1 Ru1 Te2 83.98(4)
C38 Ru1 Te3 94.3(4)
C37 Ru1 Te3 87.3(4)
P8 Ru1 Te3 172.14(8)
Te1 Ru1 Te3 86.79(4)
Te2 Ru1 Te3 80.75(4)
C16 Te4 Ru6 111.6(4)
C16 Te4 Ru7 104.9(4)
Ru6 Te4 Ru7 95.88(4)
C14 Ru6 C15 93.9(6)
C14 Ru6 P9 94.7(4)
C15 Ru6 P9 95.1(4)
C14 Ru6 Te4 93.9(4)
C15 Ru6 Te4 92.2(4)
P9 Ru6 Te4 168.26(8)
C14 Ru6 Te1 167.7(4)
C15 Ru6 Te1 93.5(4)
P9 Ru6 Te1 94.38(8)
Te4 Ru6 Te1 76.00(3)
C14 Ru6 Te2 88.6(4)
C15 Ru6 Te2 175.4(4)
P9 Ru6 Te2 88.61(8)
Te4 Ru6 Te2 83.68(4)
Te1 Ru6 Te2 83.49(4)
C22 Ru7 C23 94.2(6)
C22 Ru7 C24 92.7(5)
C23 Ru7 C24 96.7(5)
C22 Ru7 Te3 171.3(4)
C23 Ru7 Te3 93.4(4)
C24 Ru7 Te3 82.3(4)
C22 Ru7 Te2 91.6(4)
C23 Ru7 Te2 172.8(4)
C24 Ru7 Te2 87.3(4)
Te3 Ru7 Te2 81.10(3)
C22 Ru7 Te4 88.2(4)
C23 Ru7 Te4 93.0(4)
C24 Ru7 Te4 170.2(4)
Te3 Ru7 Te4 95.58(4)
Te2 Ru7 Te4 82.91(4)
C45 P8 C1 101.5(5)
C45 P8 C51 100.1(5)
C1 P8 C51 101.5(5)
C45 P8 Ru1 110.9(4)
C1 P8 Ru1 118.4(4)
C51 P8 Ru1 121.2(4)
C2 P9 C1 101.3(6)
C2 P9 C8 99.4(5)
C1 P9 C8 103.4(5)
C2 P9 Ru6 112.7(4)
C1 P9 Ru6 116.6(4)
C8 P9 Ru6 120.5(4)
O15 C15 Ru6 178.4(14)
C31 C36 C35 120.1(13)
O38 C38 Ru1 178.4(11)
O24 C24 C25 114.6(12)
O24 C24 Ru7 120.7(9)
C25 C24 Ru7 124.5(9)
O23 C23 Ru7 177.0(12)

loop_
_geom_bond_atom_site_label_1
_geom_bond_atom_site_label_2
_geom_bond_distance
O38 C38 1.143(14)
C1 P8 1.833(11)
C1 P9 1.856(11)
O22 C22 1.145(16)
C39 C44 1.403(18)
C39 C40 1.385(18)
C39 Te1 2.132(12)
C22 Ru7 1.879(14)
O37 C37 1.141(15)
O14 C14 1.139(15)
C51 C52 1.379(18)
C51 C56 1.385(18)
C51 P8 1.845(12)
C13 C8 1.356(17)
C13 C12 1.383(19)
C52 C53 1.371(18)
C8 C9 1.377(18)
C8 P9 1.852(11)
C31 C36 1.371(19)
C31 C32 1.376(18)
C31 Te3 2.152(12)
C56 C55 1.398(19)
C2 C7 1.398(19)
C2 C3 1.394(19)
C2 P9 1.842(12)
C25 C26 1.36(2)
C25 C30 1.38(2)
C25 C24 1.539(18)
C10 C11 1.33(2)
C10 C9 1.400(19)
O15 C15 1.149(16)
C7 C6 1.37(2)
C3 C4 1.369(19)
C14 Ru6 1.885(14)
C37 Ru1 1.897(14)
C45 C46 1.375(18)
C45 C50 1.381(19)
C45 P8 1.828(12)
C44 C43 1.39(2)
C50 C49 1.42(2)
C16 C17 1.368(19)
C16 C21 1.38(2)
C16 Te4 2.133(12)
C33 C34 1.39(2)
C33 C32 1.39(2)
C5 C6 1.36(3)
C5 C4 1.36(2)
C11 C12 1.36(2)
C54 C55 1.35(2)
C54 C53 1.38(2)
C41 C42 1.34(2)
C41 C40 1.40(2)
C26 C27 1.37(2)
C47 C46 1.34(2)
C47 C48 1.39(2)
C28 C27 1.33(2)
C28 C29 1.37(2)
C42 C43 1.38(2)
C21 C20 1.38(2)
C30 C29 1.38(2)
C17 C18 1.41(2)
C48 C49 1.41(2)
C20 C19 1.42(3)
C35 C36 1.38(2)
C35 C34 1.37(2)
C18 C19 1.31(3)
Te1 Ru1 2.7220(12)
Te1 Ru6 2.7441(14)
Te2 Ru7 2.7366(13)
Te2 Ru1 2.7410(14)
Te2 Ru6 2.7451(12)
Te3 Ru7 2.7355(14)
Te3 Ru1 2.7502(12)
Ru1 C38 1.887(12)
Ru1 P8 2.363(3)
Te4 Ru6 2.7412(13)
Te4 Ru7 2.7908(13)
Ru6 C15 1.891(14)
Ru6 P9 2.363(3)
Ru7 C23 1.889(15)
Ru7 C24 2.081(13)
O24 C24 1.231(15)
O23 C23 1.143(16)
